data_5000180
loop_
_publ_author_name
'Mattheus, Christine C.'
'Dros, Anne B.'
'Baas, Jacob'
'Meetsma, Auke'
'de Boer, Jan L.'
'Palstra, Thomas T. M.'

_publ_section_title
;
 Polymorphism in pentacene
;
_journal_issue 8
_journal_name_full 'Acta Crystallographica Section C'
_journal_page_first 939
_journal_page_last 941
_journal_paper_doi 10.1107/S010827010100703X
_journal_volume 57
_journal_year 2001
_chemical_formula_sum 'C22 H14'
_space_group_IT_number 2
_symmetry_cell_setting triclinic
_symmetry_Int_Tables_number 2
_symmetry_space_group_name_Hall '-P 1'
_symmetry_space_group_name_H-M 'P -1'
_cell_angle_alpha 76.978(3)
_cell_angle_beta 88.136(3)
_cell_angle_gamma 84.415(3)
_cell_formula_units_Z 2
_cell_length_a 6.239(1)
_cell_length_b 7.636(1)
_cell_length_c 14.330(2)
_cod_duplicate_entry 2012158
_cod_database_code 5000180

loop_
_symmetry_equiv_pos_site_id
_symmetry_equiv_pos_as_xyz
1 x,y,z
2 -x,-y,-z

loop_
_atom_site_label
_atom_site_type_symbol
_atom_site_fract_x
_atom_site_fract_y
_atom_site_fract_z
C1 C 0.7017(3) 0.4007(3) 0.01588(15)
C2 C 0.5428(3) 0.3707(3) 0.08731(15)
C3 C 0.5783(3) 0.2454(3) 0.17494(15)
C4 C 0.4209(3) 0.2176(3) 0.24525(15)
C5 C 0.4567(4) 0.0927(3) 0.33498(15)
C6 C 0.3002(4) 0.0702(3) 0.40265(16)
C7 C 0.0949(4) 0.1710(3) 0.38653(16)
C8 C 0.0530(4) 0.2905(3) 0.30304(16)
C9 C 0.2135(3) 0.3199(3) 0.22889(15)
C10 C 0.1749(3) 0.4431(3) 0.14305(15)
C11 C 0.6655(3) 0.5265(3) -0.07058(15)
C12 C -0.1824(3) -0.0435(3) -0.04184(15)
C13 C -0.1556(3) -0.0996(2) 0.05714(15)
C14 C -0.3063(3) -0.1992(3) 0.11710(15)
C15 C -0.2786(3) -0.2548(3) 0.21511(15)
C16 C -0.4308(3) -0.3567(3) 0.27577(16)
C17 C -0.3996(4) -0.4104(3) 0.37095(16)
C18 C -0.2155(3) -0.3658(3) 0.41382(17)
C19 C -0.0658(4) -0.2702(3) 0.35905(15)
C20 C -0.0916(3) -0.2108(3) 0.25783(15)
C21 C 0.0580(3) -0.1125(3) 0.20012(15)
C22 C -0.0325(3) 0.0546(3) -0.10050(15)
H1 H 0.846(3) 0.331(3) 0.0268(13)
H2 H 0.724(3) 0.177(2) 0.1846(12)
H3 H 0.599(3) 0.023(3) 0.3467(14)
H4 H 0.320(3) -0.013(3) 0.4647(14)
H5 H -0.014(3) 0.148(2) 0.4392(14)
H6 H -0.090(3) 0.359(3) 0.2900(13)
H7 H 0.034(3) 0.516(2) 0.1316(13)
H8 H -0.315(3) -0.072(2) -0.0695(13)
H9 H -0.436(3) -0.227(2) 0.0862(13)
H10 H -0.560(3) -0.385(2) 0.2465(13)
H11 H -0.506(3) -0.484(3) 0.4127(15)
H12 H -0.198(3) -0.407(3) 0.4850(16)
H13 H 0.062(3) -0.237(2) 0.3898(13)
H14 H 0.193(3) -0.081(3) 0.2296(13)
C11A* C 0.3345(3) 0.4735(3) 0.07058(15)
C1A* C 0.2983(3) 0.5993(3) -0.01588(15)
C2A* C 0.4572(3) 0.6293(3) -0.08731(15)
C3A* C 0.4217(3) 0.7546(3) -0.17494(15)
C4A* C 0.5791(3) 0.7824(3) -0.24525(15)
C5A* C 0.5433(4) 0.9073(3) -0.33498(15)
C6A* C 0.6998(4) 0.9298(3) -0.40265(16)
C7A* C 0.9051(4) 0.8290(3) -0.38653(16)
C8A* C 0.9470(4) 0.7095(3) -0.30304(16)
C9A* C 0.7865(3) 0.6801(3) -0.22889(15)
C10A* C 0.8251(3) 0.5569(3) -0.14305(15)
H7A* H 0.966(3) 0.484(2) -0.1316(13)
H6A* H 1.090(3) 0.641(3) -0.2900(13)
H5A* H 1.014(3) 0.852(2) -0.4392(14)
H4A* H 0.680(3) 1.013(3) -0.4647(14)
H3A* H 0.401(3) 0.977(3) -0.3467(14)
H2A* H 0.276(3) 0.823(2) -0.1846(12)
H1A* H 0.154(3) 0.669(3) -0.0268(13)
C22A C 0.0325(3) -0.0546(3) 0.10050(15)
C12A C 0.1824(3) 0.0435(3) 0.04184(15)
C13A C 0.1556(3) 0.0996(2) -0.05714(15)
C14A C 0.3063(3) 0.1992(3) -0.11710(15)
C15A C 0.2786(3) 0.2548(3) -0.21511(15)
C16A C 0.4308(3) 0.3567(3) -0.27577(16)
C17A C 0.3996(4) 0.4104(3) -0.37095(16)
C18A C 0.2155(3) 0.3658(3) -0.41382(17)
C19A C 0.0658(4) 0.2702(3) -0.35905(15)
C20A C 0.0916(3) 0.2108(3) -0.25783(15)
C21A C -0.0580(3) 0.1125(3) -0.20012(15)
H14A H -0.193(3) 0.081(3) -0.2296(13)
H13A H -0.062(3) 0.237(2) -0.3898(13)
H12A H 0.198(3) 0.407(3) -0.4850(16)
H11A H 0.506(3) 0.484(3) -0.4127(15)
H10A H 0.560(3) 0.385(2) -0.2465(13)
H9A H 0.436(3) 0.227(2) -0.0862(13)
H8A H 0.315(3) 0.072(2) 0.0695(13)

loop_
_atom_type_symbol
_atom_type_radius_bond
C 0.68
H 0.23
